data_2003293
loop_
_publ_author_name
'Bernardinelli, G.'
'Oppolzer, W.'
'Spivey, A. C.'

_publ_section_title
;
 (2<i>RS</i>)-4,4-Dimethyl-2-[(1<i>SR</i>)-1-phenylethyl]-1-pyrrolidinol
;
_journal_issue 3
_journal_name_full 'Acta Crystallographica Section C'
_journal_page_first 529
_journal_page_last 530
_journal_paper_doi 10.1107/S0108270194009686
_journal_volume 51
_journal_year 1995
_chemical_compound_source ' from diethyl ether/pentane (1:1) solution'
_chemical_formula_moiety 'C14 H21 N O'
_chemical_formula_sum 'C14 H21 N O'
_chemical_formula_weight 219.3
_chemical_melting_point .358E-305
_chemical_name_systematic ' (2RS,1'SR)-4,4-Dimethyl-1-hydroxy-2-[1'-phenethyl]pyrrolidine'
_space_group_IT_number 14
_symmetry_cell_setting monoclinic
_symmetry_space_group_name_Hall '-P 2ybc'
_symmetry_space_group_name_H-M 'P 1 21/c 1'
_atom_type_scat_source 'IntTabIV Tables 2.2B, 2.3.1'
_audit_creation_method from_xtal_archive_file_using_CIFIO
_cell_angle_alpha 90.00000
_cell_angle_beta 110.293(8)
_cell_angle_gamma 90.00000
_cell_formula_units_Z 4
_cell_length_a 10.579(2)
_cell_length_b 11.618(2)
_cell_length_c 11.886(3)
_cell_measurement_reflns_used 30
_cell_measurement_temperature 298
_cell_measurement_theta_max 12.5
_cell_measurement_theta_min 10
_cell_volume 1370.2(5)
_computing_cell_refinement ' Xtal LATCON (Hall, Flack & Stewart, 1992)'
_computing_data_collection 'DIF4 (Stoe & Cie, 1988)'
_computing_data_reduction 'Xtal STARTX SORTRF'
_computing_molecular_graphics 'Xtal ORTEP'
_computing_publication_material 'Xtal CIFIO'
_computing_structure_refinement 'Xtal CRYLSQ'
_computing_structure_solution 'MULTAN87 (Main et al., 1987)'
_diffrn_ambient_temperature 298
_diffrn_measurement_device 'Stoe Stadi-4'
_diffrn_measurement_method \w-2\q
_diffrn_radiation_monochromator graphite
_diffrn_radiation_source xray_tube
_diffrn_radiation_type MoK\a
_diffrn_radiation_wavelength .7093
_diffrn_reflns_av_R_equivalents .053
_diffrn_reflns_av_sigmaI/netI .188
_diffrn_reflns_limit_h_max 10
_diffrn_reflns_limit_h_min -11
_diffrn_reflns_limit_k_max 12
_diffrn_reflns_limit_k_min 0
_diffrn_reflns_limit_l_max 13
_diffrn_reflns_limit_l_min 0
_diffrn_reflns_number 2209
_diffrn_reflns_theta_max 22.99
_diffrn_reflns_theta_min 2.04
_diffrn_standards_decay_% 10
_diffrn_standards_interval_time 45
_diffrn_standards_number 2
_exptl_absorpt_coefficient_mu 0.062
_exptl_absorpt_correction_type none
_exptl_crystal_colour colourless
_exptl_crystal_density_diffrn 1.063
_exptl_crystal_description prism
_exptl_crystal_F_000 480
_exptl_crystal_size_max 0.30
_exptl_crystal_size_mid 0.25
_exptl_crystal_size_min 0.15
_refine_diff_density_max .335
_refine_diff_density_min -.481
_refine_ls_abs_structure_details none
_refine_ls_abs_structure_Flack 0
_refine_ls_extinction_coef 1392(388)
_refine_ls_extinction_method Zachariasen
_refine_ls_goodness_of_fit_all 2.107
_refine_ls_goodness_of_fit_obs 2.89
_refine_ls_hydrogen_treatment 'refxyz for all non-methyl H atoms'
_refine_ls_matrix_type full
_refine_ls_number_constraints 0
_refine_ls_number_parameters 182
_refine_ls_number_reflns 991
_refine_ls_number_restraints 0
_refine_ls_R_factor_all .162
_refine_ls_R_factor_obs .071
_refine_ls_shift/esd_max 0.0065
_refine_ls_shift/esd_mean 0.48E-3
_refine_ls_structure_factor_coef F
_refine_ls_weighting_scheme sigma
_refine_ls_wR_factor_all .047
_refine_ls_wR_factor_obs .044
_reflns_number_observed 993
_reflns_number_total 1931
_reflns_observed_criterion refl_observed_if_F_>_4.0_sigma(F)
_cod_data_source_file pa1132.cif
_cod_data_source_block SPIV
_cod_depositor_comments
;
 Changing the _atom_site_occupancy data item value from '?' to '1'
 for all fully occupied atom sites.

 Antanas Vaitkus,
 2017-01-27

 Moving the _atom_type_scat_dispersion_real and
 _atom_type_scat_dispersion_imag data items into the _atom_type
 loop.

 Antanas Vaitkus,
 2017-01-11
;
_cod_original_sg_symbol_H-M 'P 21/c'
_cod_database_code 2003293

loop_
_symmetry_equiv_pos_as_xyz
+x,+y,+z
-x,1/2+y,1/2-z
-x,-y,-z
+x,1/2-y,1/2+z

loop_
_atom_site_aniso_label
_atom_site_aniso_U_11
_atom_site_aniso_U_12
_atom_site_aniso_U_13
_atom_site_aniso_U_22
_atom_site_aniso_U_23
_atom_site_aniso_U_33
O .106(3) .015(2) .056(2) .067(3) .017(2) .075(3)
N .066(3) .006(3) .030(2) .064(3) .016(2) .056(3)
C1 .075(5) .013(4) .015(4) .097(5) .012(4) .061(4)
C2 .060(3) -.009(3) .015(3) .083(4) .009(4) .069(4)
C3 .070(4) -.005(4) .018(4) .073(4) .021(4) .080(5)
C4 .065(3) .005(3) .023(3) .052(4) .004(3) .054(4)
C5 .064(4) -.001(3) .021(3) .058(4) .007(3) .063(4)
C6 .057(4) -.010(3) .024(3) .069(4) -.004(4) .075(4)
C7 .066(4) .005(4) .016(3) .084(5) .024(4) .072(5)
C8 .073(5) -.020(5) -.007(5) .110(7) .034(5) .102(6)
C9 .060(5) .003(4) -.009(6) .078(6) .018(6) .18(1)
C10 .079(6) .003(5) .061(6) .115(7) .004(6) .18(1)
C11 .076(4) -.009(4) .032(5) .078(6) .015(4) .111(6)
C12 .085(4) .042(6) .044(4) .236(9) .081(6) .121(6)
C13 .225(9) -.072(6) -.041(6) .125(7) .019(5) .110(6)
C14 .101(4) .010(3) .011(3) .076(4) -.012(3) .077(4)

loop_
_atom_site_label
_atom_site_occupancy
_atom_site_fract_x
_atom_site_fract_y
_atom_site_fract_z
_atom_site_U_iso_or_equiv
_atom_site_thermal_displace_type
_atom_site_calc_flag
_atom_site_calc_attached_atom
O 1 -.0569(4) .0864(3) .5749(3) .076(2) Uani ? ?
N 1 .0070(4) .1344(3) .4962(4) .060(2) Uani ? ?
C1 1 .1298(6) .1929(6) .5679(5) .080(4) Uani ? ?
C2 1 .1563(5) .2822(5) .4873(5) .073(3) Uani ? ?
C3 1 .0179(6) .2985(5) .3905(5) .076(4) Uani ? ?
C4 1 -.0795(5) .2283(4) .4277(5) .056(3) Uani ? ?
C5 1 -.2057(5) .1831(4) .3313(5) .062(3) Uani ? ?
C6 1 -.3047(5) .2805(4) .2859(5) .067(4) Uani ? ?
C7 1 -.3036(5) .3506(5) .1937(5) .076(4) Uani ? ?
C8 1 -.3932(8) .4395(7) .1574(6) .105(5) Uani ? ?
C9 1 -.4842(7) .4596(7) .2115(9) .120(6) Uani ? ?
C10 1 -.4871(7) .3941(8) .3001(9) .119(7) Uani ? ?
C11 1 -.3974(7) .3030(6) .3392(6) .089(4) Uani ? ?
C12 1 .2532(6) .2356(7) .4327(6) .145(6) Uani ? ?
C13 1 .2085(8) .3890(6) .5515(7) .179(6) Uani ? ?
C14 1 -.1805(5) .1168(5) .2315(5) .090(4) Uani ? ?
H01 1 -.048(4) .016(4) .568(4) .06000 Uiso ? ?
H011 1 .205(4) .137(3) .607(3) .06000 Uiso ? ?
H012 1 .113(4) .224(4) .628(4) .06000 Uiso ? ?
H31 1 .021(4) .273(4) .315(3) .06000 Uiso ? ?
H32 1 -.007(4) .380(3) .373(4) .06000 Uiso ? ?
H4 1 -.106(4) .271(3) .482(3) .06000 Uiso ? ?
H5 1 -.243(4) .133(3) .378(3) .06000 Uiso ? ?
H7 1 -.241(4) .331(3) .148(3) .06000 Uiso ? ?
H8 1 -.386(4) .481(4) .086(4) .06000 Uiso ? ?
H9 1 -.526(4) .521(4) .184(4) .06000 Uiso ? ?
H10 1 -.535(4) .406(4) .355(4) .06000 Uiso ? ?
H11 1 -.396(4) .259(4) .400(4) .06000 Uiso ? ?
H121 0.5 .26869 .29936 .37069 .06000 Uiso calc C12
H122 0.5 .34922 .21747 .50278 .06000 Uiso calc C12
H123 0.5 .21230 .15714 .38358 .06000 Uiso calc C12
H121a 0.5 .34089 .29237 .45450 .06000 Uiso calc C12
H122a 0.5 .28532 .14990 .46704 .06000 Uiso calc C12
H123a 0.5 .20395 .23215 .33523 .06000 Uiso calc C12
H131 0.5 .30680 .36974 .62301 .06000 Uiso calc C13
H132 0.5 .22627 .45163 .49092 .06000 Uiso calc C13
H133 0.5 .13986 .42191 .59236 .06000 Uiso calc C13
H131a 0.5 .30870 .40662 .54509 .06000 Uiso calc C13
H132a 0.5 .14230 .45958 .51491 .06000 Uiso calc C13
H133a 0.5 .22242 .37682 .64662 .06000 Uiso calc C13
H141 1 -.12896 .17255 .18859 .06000 Uiso calc C14
H142 1 -.11605 .04310 .27193 .06000 Uiso calc C14
H143 1 -.27109 .08308 .16267 .06000 Uiso calc C14

loop_
_atom_type_symbol
_atom_type_description
_atom_type_scat_dispersion_real
_atom_type_scat_dispersion_imag
C ? .002 .002
H ? 0 0
O ? .008 .006
N ? .004 .003

loop_
_geom_angle_atom_site_label_1
_geom_angle_atom_site_label_2
_geom_angle_atom_site_label_3
_geom_angle
_geom_angle_publ_flag
O N C1 109.0(4) yes
O N C4 107.7(4) yes
C1 N C4 103.7(4) yes
N C1 C2 106.0(4) yes
C1 C2 C3 103.0(5) yes
C1 C2 C12 109.5(5) ?
C1 C2 C13 111.9(6) ?
C3 C2 C12 109.9(5) ?
C3 C2 C13 112.2(5) ?
C12 C2 C13 110.1(6) ?
C2 C3 C4 106.7(5) yes
N C4 C3 102.0(4) yes
N C4 C5 112.1(4) yes
C3 C4 C5 118.7(5) yes
C4 C5 C6 109.2(4) ?
C4 C5 C14 114.8(5) ?
C6 C5 C14 113.0(4) ?
C5 C6 C7 122.4(6) ?
C5 C6 C11 119.9(6) ?
C7 C6 C11 117.7(5) ?
C6 C7 C8 120.3(7) ?
C7 C8 C9 120.8(7) ?
C8 C9 C10 120.2(8) ?
C9 C10 C11 120.5(9) ?
C6 C11 C10 120.5(7) ?

loop_
_geom_bond_atom_site_label_1
_geom_bond_atom_site_label_2
_geom_bond_distance
_geom_bond_publ_flag
O N 1.443(7) yes
N C1 1.452(7) yes
N C4 1.473(6) yes
C1 C2 1.504(9) yes
C2 C3 1.527(7) yes
C2 C12 1.490(10) yes
C2 C13 1.461(9) yes
C3 C4 1.497(9) yes
C4 C5 1.520(6) yes
C5 C6 1.509(7) yes
C5 C14 1.514(9) yes
C6 C7 1.369(9) ?
C6 C11 1.360(10) ?
C7 C8 1.370(10) ?
C8 C9 1.350(10) ?
C9 C10 1.310(10) ?
C10 C11 1.390(10) ?

loop_
_geom_torsion_atom_site_label_1
_geom_torsion_atom_site_label_2
_geom_torsion_atom_site_label_3
_geom_torsion_atom_site_label_4
_geom_torsion
_geom_torsion_publ_flag
O N C1 C2 -155.0(4) yes
C4 N C1 C2 -40.4(6) yes
O N C4 C3 158.2(4) yes
O N C4 C5 -73.8(5) yes
C1 N C4 C3 42.7(6) yes
C1 N C4 C5 170.8(5) yes
N C1 C2 C3 21.0(6) yes
N C1 C2 C12 -95.9(5) ?
N C1 C2 C13 141.7(5) ?
C1 C2 C3 C4 5.6(6) yes
C12 C2 C3 C4 122.2(6) ?
C13 C2 C3 C4 -114.9(6) ?
C2 C3 C4 N -29.4(6) yes
C2 C3 C4 C5 -153.0(5) yes
N C4 C5 C6 166.1(5) yes
N C4 C5 C14 -65.8(6) yes
C3 C4 C5 C6 -75.3(7) yes
C3 C4 C5 C14 52.7(6) yes
C4 C5 C6 C7 88.0(6) ?
C4 C5 C6 C11 -90.3(6) ?
C14 C5 C6 C7 -41.0(7) ?
C14 C5 C6 C11 140.7(5) ?
C5 C6 C7 C8 -178.5(5) ?
C11 C6 C7 C8 -0.1(8) ?
C5 C6 C11 C10 178.5(6) ?
C7 C6 C11 C10 0.1(9) ?
C6 C7 C8 C9 .0(10) ?
C7 C8 C9 C10 .0(10) ?
C8 C9 C10 C11 .0(10) ?
C9 C10 C11 C6 .0(10) ?
